data_7130977
loop_
_publ_author_name
'Laru, Sudip'
'Bhattacharjee, Suvam'
'Hajra, Alakananda'

_publ_section_title
;
 Visible-Light-Induced Mn(0)-Catalyzed Direct C&#xF02D;3 Mono-, Di- and
 Perfluoroalkylations of 2H-Indazoles
;
_journal_name_full 'Chemical Communications'
_journal_paper_doi 10.1039/D2CC05021H
_journal_year 2022
_chemical_formula_moiety 'C19 H18 F5 N2 O3 P'
_chemical_formula_sum 'C19 H18 F5 N2 O3 P'
_chemical_formula_weight 448.32
_space_group_crystal_system monoclinic
_space_group_IT_number 14
_space_group_name_Hall '-P 2yn'
_space_group_name_H-M_alt 'P 1 21/n 1'
_atom_sites_solution_hydrogens geom
_atom_sites_solution_primary iterative
_audit_block_doi 10.5517/ccdc.csd.cc2ck3xz
_audit_creation_date 2022-07-15
_audit_creation_method
;
Olex2 1.5
(compiled 2021.12.09 svn.r5202d8cf for OlexSys, GUI svn.r6439)
;
_audit_update_record
;
2022-07-19 deposited with the CCDC.	2022-11-11 downloaded from the CCDC.
;
_cell_angle_alpha 90
_cell_angle_beta 98.77(3)
_cell_angle_gamma 90
_cell_formula_units_Z 4
_cell_length_a 8.144(2)
_cell_length_b 9.764(2)
_cell_length_c 26.580(5)
_cell_measurement_reflns_used 5631
_cell_measurement_temperature 296(2)
_cell_measurement_theta_max 20.49
_cell_measurement_theta_min 2.23
_cell_volume 2088.9(8)
_computing_cell_refinement 'SAINT V8.40B (?, 2016)'
_computing_data_collection 'Bruker APEX2'
_computing_data_reduction 'SAINT V8.40B (?, 2016)'
_computing_molecular_graphics 'Olex2 1.5 (Dolomanov et al., 2009)'
_computing_publication_material 'Olex2 1.5 (Dolomanov et al., 2009)'
_computing_structure_refinement 'XL  (Sheldrick, 2008)'
_computing_structure_solution 'olex2.solve 1.5 (Bourhis et al., 2015)'
_diffrn_ambient_temperature 293(2)
_diffrn_measured_fraction_theta_full 1.000
_diffrn_measured_fraction_theta_max 1.000
_diffrn_measurement_device_type 'Bruker APEX-II CCD'
_diffrn_measurement_method '\f and \w scans'
_diffrn_radiation_type MoK\a
_diffrn_radiation_wavelength 0.71073
_diffrn_reflns_av_R_equivalents 0.0394
_diffrn_reflns_av_unetI/netI 0.0217
_diffrn_reflns_Laue_measured_fraction_full 1.000
_diffrn_reflns_Laue_measured_fraction_max 1.000
_diffrn_reflns_limit_h_max 9
_diffrn_reflns_limit_h_min -9
_diffrn_reflns_limit_k_max 11
_diffrn_reflns_limit_k_min -11
_diffrn_reflns_limit_l_max 31
_diffrn_reflns_limit_l_min -31
_diffrn_reflns_number 30821
_diffrn_reflns_point_group_measured_fraction_full 1.000
_diffrn_reflns_point_group_measured_fraction_max 1.000
_diffrn_reflns_theta_full 24.998
_diffrn_reflns_theta_max 24.998
_diffrn_reflns_theta_min 1.550
_diffrn_source_current 30.0
_diffrn_source_power 1.35
_diffrn_source_voltage 45.0
_diffrn_standards_number 0
_exptl_absorpt_coefficient_mu 0.198
_exptl_absorpt_correction_T_max 0.7452
_exptl_absorpt_correction_T_min 0.6913
_exptl_absorpt_correction_type none
_exptl_absorpt_process_details
;
SADABS-2016/2 (Bruker,2016/2) was used for absorption correction.
wR2(int) was 0.1350 before and 0.0439 after correction.
The Ratio of minimum to maximum transmission is 0.9277.
The \l/2 correction factor is Not present.
;
_exptl_crystal_colour white
_exptl_crystal_colour_primary white
_exptl_crystal_density_diffrn 1.426
_exptl_crystal_density_method 'not measured'
_exptl_crystal_description block
_exptl_crystal_F_000 920
_exptl_crystal_size_max 0.26
_exptl_crystal_size_mid 0.22
_exptl_crystal_size_min 0.18
_refine_diff_density_max 0.742
_refine_diff_density_min -0.496
_refine_diff_density_rms 0.055
_refine_ls_extinction_method none
_refine_ls_goodness_of_fit_ref 1.095
_refine_ls_hydrogen_treatment constr
_refine_ls_matrix_type full
_refine_ls_number_parameters 273
_refine_ls_number_reflns 3682
_refine_ls_number_restraints 24
_refine_ls_restrained_S_all 1.108
_refine_ls_R_factor_all 0.1056
_refine_ls_R_factor_gt 0.0770
_refine_ls_shift/su_max 0.000
_refine_ls_shift/su_mean 0.000
_refine_ls_structure_factor_coef Fsqd
_refine_ls_weighting_details 'w=1/[\s^2^(Fo^2^)+(0.1026P)^2^+2.1775P] where P=(Fo^2^+2Fc^2^)/3'
_refine_ls_weighting_scheme calc
_refine_ls_wR_factor_gt 0.2143
_refine_ls_wR_factor_ref 0.2308
_reflns_Friedel_coverage 0.000
_reflns_number_gt 2570
_reflns_number_total 3682
_reflns_threshold_expression 'I > 2\s(I)'
_cod_data_source_file d2cc05021h2.cif
_cod_data_source_block vb_0m_a
_cod_database_code 7130977
_shelx_shelxl_version_number 2019/1
_shelx_space_group_comment
;
The symmetry employed for this shelxl refinement is uniquely defined
by the following loop, which should always be used as a source of
symmetry information in preference to the above space-group names.
They are only intended as comments.
;
_olex2_refinement_description
;
1. Fixed Uiso
 At 1.2 times of:
  All C(H) groups, All C(H,H) groups
 At 1.5 times of:
  All C(H,H,H) groups
2. Restrained distances
 O2-C3
 1.42 with sigma of 0.02
 C3-C4
 1.51 with sigma of 0.02
 O2-C4
 2.37 with sigma of 0.04
3. Uiso/Uaniso restraints and constraints
O2 \\sim C3 \\sim C4: within 2A with sigma of 0.04 and sigma for terminal atoms
of 0.08 within 2A
4. Rigid body (RIGU) restrains
 O2, C3, C4
 with sigma for 1-2 distances of 0.004 and sigma for 1-3 distances of 0.004
5.a Secondary CH2 refined with riding coordinates:
 C00R(H00A,H00B), C3(H3A,H3B)
5.b Aromatic/amide H refined with riding coordinates:
 C00D(H00D), C00E(H00E), C00G(H00G), C00I(H00I), C00K(H00K), C00N(H00N),
 C00O(H00O), C00P(H00P)
5.c Idealised Me refined as rotating group:
 C00S(H00C,H00F,H00H), C4(H4A,H4B,H4C)
;
_olex2_submission_special_instructions 'No special instructions were received'

loop_
_space_group_symop_operation_xyz
'x, y, z'
'-x+1/2, y+1/2, -z+1/2'
'-x, -y, -z'
'x-1/2, -y-1/2, z-1/2'

loop_
_atom_site_label
_atom_site_type_symbol
_atom_site_fract_x
_atom_site_fract_y
_atom_site_fract_z
_atom_site_U_iso_or_equiv
_atom_site_adp_type
_atom_site_occupancy
_atom_site_site_symmetry_order
_atom_site_calc_flag
_atom_site_refinement_flags_posn
_atom_site_refinement_flags_adp
_atom_site_refinement_flags_occupancy
_atom_site_disorder_assembly
_atom_site_disorder_group
P1 P 0.70032(15) -0.04688(13) -0.14963(5) 0.0724(4) Uani 1 1 d . . . . .
F002 F 0.9918(3) -0.1617(2) -0.14867(10) 0.0824(8) Uani 1 1 d . . . . .
F003 F 0.9221(4) -0.0177(3) -0.21109(9) 0.0876(8) Uani 1 1 d . . . . .
F00L F 1.2728(10) -0.3711(6) 0.08672(18) 0.227(4) Uani 1 1 d . . . . .
F00M F 1.4488(6) -0.4267(6) 0.0502(3) 0.221(3) Uani 1 1 d . . . . .
F00Q F 1.2273(10) -0.4987(5) 0.0314(3) 0.252(4) Uani 1 1 d . . . . .
O1 O 0.6836(4) -0.0452(4) -0.09634(13) 0.0895(11) Uani 1 1 d . . . . .
O3 O 0.6246(4) 0.0742(4) -0.18324(13) 0.0846(10) Uani 1 1 d . . . . .
N004 N 1.1271(4) 0.0615(3) -0.08756(12) 0.0542(8) Uani 1 1 d . . . . .
N007 N 1.2001(4) 0.1817(3) -0.07078(14) 0.0627(9) Uani 1 1 d . . . . .
C009 C 1.1703(5) -0.0573(4) -0.05573(14) 0.0533(9) Uani 1 1 d . . . . .
C00A C 1.0202(5) 0.0741(4) -0.13173(15) 0.0556(9) Uani 1 1 d . . . . .
C00B C 1.1337(5) 0.2728(4) -0.10627(17) 0.0613(10) Uani 1 1 d . . . . .
C00C C 1.2573(5) -0.2753(4) 0.00770(15) 0.0581(10) Uani 1 1 d . . . . .
C00D C 1.0919(5) -0.2412(4) -0.00601(16) 0.0616(10) Uani 1 1 d . . . . .
H00D H 1.010276 -0.293296 0.005909 0.074 Uiso 1 1 calc R U . . .
C00E C 1.3350(5) -0.0907(4) -0.04280(16) 0.0616(10) Uani 1 1 d . . . . .
H00E H 1.416147 -0.040268 -0.055669 0.074 Uiso 1 1 calc R U . . .
C00F C 1.0210(5) 0.2122(4) -0.14526(16) 0.0595(10) Uani 1 1 d . . . . .
C00G C 1.0470(5) -0.1300(4) -0.03739(16) 0.0599(10) Uani 1 1 d . . . . .
H00G H 0.936105 -0.104857 -0.045909 0.072 Uiso 1 1 calc R U . . .
C00H C 0.9201(6) -0.0365(4) -0.16015(15) 0.0637(11) Uani 1 1 d . . . . .
C00I C 1.3793(5) -0.1998(4) -0.01050(16) 0.0644(11) Uani 1 1 d . . . . .
H00I H 1.490653 -0.222427 -0.001052 0.077 Uiso 1 1 calc R U . . .
C00J C 1.3025(6) -0.3900(5) 0.04281(19) 0.0755(13) Uani 1 1 d . . . . .
C00K C 0.9396(6) 0.2929(5) -0.18609(18) 0.0724(12) Uani 1 1 d . . . . .
H00K H 0.866167 0.253759 -0.212387 0.087 Uiso 1 1 calc R U . . .
C00N C 1.1637(6) 0.4165(5) -0.1064(2) 0.0797(13) Uani 1 1 d . . . . .
H00N H 1.236612 0.458401 -0.080650 0.096 Uiso 1 1 calc R U . . .
C00O C 1.0813(7) 0.4893(5) -0.1456(2) 0.0929(17) Uani 1 1 d . . . . .
H00O H 1.097357 0.583518 -0.146337 0.111 Uiso 1 1 calc R U . . .
C00P C 0.9728(7) 0.4281(6) -0.1853(2) 0.0872(15) Uani 1 1 d . . . . .
H00P H 0.922116 0.482618 -0.211943 0.105 Uiso 1 1 calc R U . . .
C00R C 0.4606(9) 0.1304(8) -0.1781(3) 0.133(3) Uani 1 1 d . . . . .
H00A H 0.378712 0.057573 -0.182883 0.160 Uiso 1 1 calc R U . . .
H00B H 0.463526 0.166406 -0.143920 0.160 Uiso 1 1 calc R U . . .
C00S C 0.4136(10) 0.2326(9) -0.2127(3) 0.153(3) Uani 1 1 d . . . . .
H00C H 0.483161 0.311328 -0.204389 0.229 Uiso 1 1 calc R U . . .
H00F H 0.299941 0.256951 -0.211769 0.229 Uiso 1 1 calc R U . . .
H00H H 0.425019 0.201132 -0.246220 0.229 Uiso 1 1 calc R U . . .
O2 O 0.6338(5) -0.1757(4) -0.18012(15) 0.1088(13) Uani 1 1 d D U . . .
C3 C 0.6196(11) -0.3093(7) -0.1559(4) 0.160(3) Uani 1 1 d D U . . .
H3A H 0.699014 -0.372243 -0.167000 0.193 Uiso 1 1 calc R U . . .
H3B H 0.646891 -0.299299 -0.119284 0.193 Uiso 1 1 calc R U . . .
C4 C 0.4670(13) -0.3619(11) -0.1673(4) 0.210(5) Uani 1 1 d D U . . .
H4A H 0.443867 -0.380879 -0.203082 0.315 Uiso 1 1 calc R U . . .
H4B H 0.387238 -0.297388 -0.158358 0.315 Uiso 1 1 calc R U . . .
H4C H 0.460226 -0.445209 -0.148507 0.315 Uiso 1 1 calc R U . . .

loop_
_atom_site_aniso_label
_atom_site_aniso_U_11
_atom_site_aniso_U_22
_atom_site_aniso_U_33
_atom_site_aniso_U_23
_atom_site_aniso_U_13
_atom_site_aniso_U_12
P1 0.0676(7) 0.0736(8) 0.0714(8) 0.0059(6) -0.0036(6) -0.0136(6)
F002 0.102(2) 0.0562(15) 0.0874(18) -0.0077(13) 0.0090(15) 0.0100(13)
F003 0.117(2) 0.0923(19) 0.0552(15) -0.0051(13) 0.0190(14) 0.0017(17)
F00L 0.394(9) 0.203(5) 0.105(3) 0.085(4) 0.100(4) 0.155(6)
F00M 0.118(3) 0.245(6) 0.308(7) 0.207(6) 0.061(4) 0.078(4)
F00Q 0.353(9) 0.105(3) 0.237(6) 0.094(4) -0.153(6) -0.076(5)
O1 0.0620(18) 0.131(3) 0.075(2) 0.010(2) 0.0091(16) -0.0075(18)
O3 0.0660(19) 0.084(2) 0.100(2) 0.0162(18) 0.0013(17) -0.0007(16)
N004 0.0522(17) 0.0488(18) 0.063(2) 0.0051(15) 0.0119(15) -0.0028(14)
N007 0.0569(19) 0.053(2) 0.078(2) 0.0042(17) 0.0106(17) -0.0068(15)
C009 0.055(2) 0.049(2) 0.056(2) 0.0021(17) 0.0074(17) 0.0005(17)
C00A 0.056(2) 0.056(2) 0.058(2) 0.0067(18) 0.0170(18) 0.0039(18)
C00B 0.053(2) 0.053(2) 0.080(3) 0.008(2) 0.018(2) -0.0021(18)
C00C 0.062(2) 0.058(2) 0.055(2) 0.0015(18) 0.0077(18) 0.0020(19)
C00D 0.060(2) 0.058(2) 0.068(3) 0.009(2) 0.0131(19) -0.0071(19)
C00E 0.052(2) 0.059(2) 0.076(3) 0.007(2) 0.0155(19) -0.0023(18)
C00F 0.054(2) 0.060(2) 0.067(3) 0.010(2) 0.0189(19) 0.0047(18)
C00G 0.046(2) 0.062(2) 0.072(3) 0.009(2) 0.0097(18) 0.0000(18)
C00H 0.082(3) 0.056(2) 0.053(2) 0.0010(18) 0.009(2) 0.004(2)
C00I 0.049(2) 0.071(3) 0.072(3) 0.009(2) 0.0041(19) 0.0053(19)
C00J 0.079(3) 0.077(3) 0.070(3) 0.021(3) 0.010(2) 0.001(3)
C00K 0.072(3) 0.071(3) 0.076(3) 0.020(2) 0.015(2) 0.007(2)
C00N 0.068(3) 0.060(3) 0.113(4) 0.004(3) 0.018(3) -0.006(2)
C00O 0.087(4) 0.057(3) 0.140(5) 0.032(3) 0.032(4) 0.006(3)
C00P 0.081(3) 0.080(4) 0.101(4) 0.033(3) 0.016(3) 0.010(3)
C00R 0.125(5) 0.146(6) 0.137(6) 0.047(5) 0.043(4) 0.051(5)
C00S 0.145(6) 0.172(8) 0.150(7) 0.048(6) 0.051(5) 0.078(6)
O2 0.126(3) 0.080(2) 0.107(3) 0.005(2) -0.022(2) -0.039(2)
C3 0.167(7) 0.093(4) 0.203(8) 0.036(5) -0.030(6) -0.045(4)
C4 0.190(8) 0.213(10) 0.209(10) 0.074(8) -0.025(7) -0.112(8)

loop_
_atom_type_symbol
_atom_type_description
_atom_type_scat_dispersion_real
_atom_type_scat_dispersion_imag
_atom_type_scat_source
C C 0.0033 0.0016 'International Tables Vol C Tables 4.2.6.8 and 6.1.1.4'
H H 0.0000 0.0000 'International Tables Vol C Tables 4.2.6.8 and 6.1.1.4'
F F 0.0171 0.0103 'International Tables Vol C Tables 4.2.6.8 and 6.1.1.4'
N N 0.0061 0.0033 'International Tables Vol C Tables 4.2.6.8 and 6.1.1.4'
O O 0.0106 0.0060 'International Tables Vol C Tables 4.2.6.8 and 6.1.1.4'
P P 0.1023 0.0942 'International Tables Vol C Tables 4.2.6.8 and 6.1.1.4'

loop_
_geom_angle_atom_site_label_1
_geom_angle_atom_site_label_2
_geom_angle_atom_site_label_3
_geom_angle
_geom_angle_site_symmetry_1
_geom_angle_site_symmetry_3
_geom_angle_publ_flag
O1 P1 O3 117.9(2) . . ?
O1 P1 C00H 112.62(19) . . ?
O1 P1 O2 116.4(2) . . ?
O3 P1 C00H 100.33(19) . . ?
O2 P1 O3 103.9(2) . . ?
O2 P1 C00H 103.5(2) . . ?
C00R O3 P1 121.2(4) . . ?
N007 N004 C009 116.4(3) . . ?
C00A N004 N007 113.4(3) . . ?
C00A N004 C009 130.2(3) . . ?
C00B N007 N004 103.3(3) . . ?
C00E C009 N004 118.6(3) . . ?
C00E C009 C00G 121.7(4) . . ?
C00G C009 N004 119.6(3) . . ?
N004 C00A C00F 106.4(4) . . ?
N004 C00A C00H 127.1(3) . . ?
C00F C00A C00H 126.5(4) . . ?
N007 C00B C00F 112.7(4) . . ?
N007 C00B C00N 126.9(4) . . ?
C00F C00B C00N 120.4(4) . . ?
C00D C00C C00I 120.2(4) . . ?
C00D C00C C00J 119.4(4) . . ?
C00I C00C C00J 120.3(4) . . ?
C00C C00D H00D 119.8 . . ?
C00C C00D C00G 120.4(4) . . ?
C00G C00D H00D 119.8 . . ?
C009 C00E H00E 120.3 . . ?
C009 C00E C00I 119.5(4) . . ?
C00I C00E H00E 120.3 . . ?
C00A C00F C00B 104.2(4) . . ?
C00A C00F C00K 135.4(4) . . ?
C00B C00F C00K 120.4(4) . . ?
C009 C00G C00D 118.5(4) . . ?
C009 C00G H00G 120.7 . . ?
C00D C00G H00G 120.7 . . ?
F002 C00H P1 107.8(3) . . ?
F002 C00H F003 105.8(3) . . ?
F002 C00H C00A 110.7(3) . . ?
F003 C00H P1 108.2(3) . . ?
F003 C00H C00A 108.5(3) . . ?
C00A C00H P1 115.4(3) . . ?
C00C C00I H00I 120.2 . . ?
C00E C00I C00C 119.7(4) . . ?
C00E C00I H00I 120.2 . . ?
F00L C00J C00C 114.7(5) . . ?
F00M C00J F00L 102.5(6) . . ?
F00M C00J F00Q 102.7(6) . . ?
F00M C00J C00C 117.8(4) . . ?
F00Q C00J F00L 101.4(6) . . ?
F00Q C00J C00C 115.5(4) . . ?
C00F C00K H00K 121.2 . . ?
C00P C00K C00F 117.6(5) . . ?
C00P C00K H00K 121.2 . . ?
C00B C00N H00N 121.5 . . ?
C00O C00N C00B 117.0(5) . . ?
C00O C00N H00N 121.5 . . ?
C00N C00O H00O 118.7 . . ?
C00N C00O C00P 122.5(5) . . ?
C00P C00O H00O 118.7 . . ?
C00K C00P C00O 122.0(5) . . ?
C00K C00P H00P 119.0 . . ?
C00O C00P H00P 119.0 . . ?
O3 C00R H00A 109.2 . . ?
O3 C00R H00B 109.2 . . ?
H00A C00R H00B 107.9 . . ?
C00S C00R O3 111.9(6) . . ?
C00S C00R H00A 109.2 . . ?
C00S C00R H00B 109.2 . . ?
C00R C00S H00C 109.5 . . ?
C00R C00S H00F 109.5 . . ?
C00R C00S H00H 109.5 . . ?
H00C C00S H00F 109.5 . . ?
H00C C00S H00H 109.5 . . ?
H00F C00S H00H 109.5 . . ?
C3 O2 P1 122.5(5) . . ?
O2 C3 H3A 109.2 . . ?
O2 C3 H3B 109.2 . . ?
H3A C3 H3B 107.9 . . ?
C4 C3 O2 112.0(7) . . ?
C4 C3 H3A 109.2 . . ?
C4 C3 H3B 109.2 . . ?
C3 C4 H4A 109.5 . . ?
C3 C4 H4B 109.5 . . ?
C3 C4 H4C 109.5 . . ?
H4A C4 H4B 109.5 . . ?
H4A C4 H4C 109.5 . . ?
H4B C4 H4C 109.5 . . ?

loop_
_geom_bond_atom_site_label_1
_geom_bond_atom_site_label_2
_geom_bond_distance
_geom_bond_site_symmetry_2
_geom_bond_publ_flag
P1 O1 1.444(4) . ?
P1 O3 1.551(3) . ?
P1 C00H 1.856(5) . ?
P1 O2 1.549(4) . ?
F002 C00H 1.369(5) . ?
F003 C00H 1.369(5) . ?
F00L C00J 1.242(6) . ?
F00M C00J 1.231(6) . ?
F00Q C00J 1.240(6) . ?
O3 C00R 1.471(7) . ?
N004 N007 1.360(4) . ?
N004 C009 1.447(5) . ?
N004 C00A 1.356(5) . ?
N007 C00B 1.349(5) . ?
C009 C00E 1.372(5) . ?
C009 C00G 1.378(5) . ?
C00A C00F 1.396(6) . ?
C00A C00H 1.487(6) . ?
C00B C00F 1.406(6) . ?
C00B C00N 1.424(6) . ?
C00C C00D 1.381(6) . ?
C00C C00I 1.383(6) . ?
C00C C00J 1.468(6) . ?
C00D H00D 0.9300 . ?
C00D C00G 1.384(6) . ?
C00E H00E 0.9300 . ?
C00E C00I 1.381(6) . ?
C00F C00K 1.421(6) . ?
C00G H00G 0.9300 . ?
C00I H00I 0.9300 . ?
C00K H00K 0.9300 . ?
C00K C00P 1.348(7) . ?
C00N H00N 0.9300 . ?
C00N C00O 1.353(7) . ?
C00O H00O 0.9300 . ?
C00O C00P 1.402(8) . ?
C00P H00P 0.9300 . ?
C00R H00A 0.9700 . ?
C00R H00B 0.9700 . ?
C00R C00S 1.372(9) . ?
C00S H00C 0.9600 . ?
C00S H00F 0.9600 . ?
C00S H00H 0.9600 . ?
O2 C3 1.467(7) . ?
C3 H3A 0.9700 . ?
C3 H3B 0.9700 . ?
C3 C4 1.336(9) . ?
C4 H4A 0.9600 . ?
C4 H4B 0.9600 . ?
C4 H4C 0.9600 . ?

loop_
_geom_torsion_atom_site_label_1
_geom_torsion_atom_site_label_2
_geom_torsion_atom_site_label_3
_geom_torsion_atom_site_label_4
_geom_torsion
_geom_torsion_site_symmetry_1
_geom_torsion_site_symmetry_2
_geom_torsion_site_symmetry_3
_geom_torsion_site_symmetry_4
_geom_torsion_publ_flag
P1 O3 C00R C00S -177.3(6) . . . . ?
P1 O2 C3 C4 126.8(9) . . . . ?
O1 P1 O3 C00R -42.1(5) . . . . ?
O1 P1 C00H F002 75.1(3) . . . . ?
O1 P1 C00H F003 -170.9(3) . . . . ?
O1 P1 C00H C00A -49.1(4) . . . . ?
O1 P1 O2 C3 -25.0(7) . . . . ?
O3 P1 C00H F002 -158.6(3) . . . . ?
O3 P1 C00H F003 -44.7(3) . . . . ?
O3 P1 C00H C00A 77.1(3) . . . . ?
O3 P1 O2 C3 -156.3(6) . . . . ?
N004 N007 C00B C00F -0.4(4) . . . . ?
N004 N007 C00B C00N 177.9(4) . . . . ?
N004 C009 C00E C00I 177.0(4) . . . . ?
N004 C009 C00G C00D -178.4(4) . . . . ?
N004 C00A C00F C00B 0.1(4) . . . . ?
N004 C00A C00F C00K 179.9(4) . . . . ?
N004 C00A C00H P1 99.0(4) . . . . ?
N004 C00A C00H F002 -23.8(6) . . . . ?
N004 C00A C00H F003 -139.4(4) . . . . ?
N007 N004 C009 C00E -55.0(5) . . . . ?
N007 N004 C009 C00G 122.2(4) . . . . ?
N007 N004 C00A C00F -0.3(4) . . . . ?
N007 N004 C00A C00H -179.8(4) . . . . ?
N007 C00B C00F C00A 0.2(5) . . . . ?
N007 C00B C00F C00K -179.7(4) . . . . ?
N007 C00B C00N C00O -179.0(4) . . . . ?
C009 N004 N007 C00B -177.9(3) . . . . ?
C009 N004 C00A C00F 177.7(3) . . . . ?
C009 N004 C00A C00H -1.8(6) . . . . ?
C009 C00E C00I C00C 1.0(6) . . . . ?
C00A N004 N007 C00B 0.5(4) . . . . ?
C00A N004 C009 C00E 127.0(4) . . . . ?
C00A N004 C009 C00G -55.9(6) . . . . ?
C00A C00F C00K C00P 179.2(5) . . . . ?
C00B C00F C00K C00P -1.0(6) . . . . ?
C00B C00N C00O C00P -1.0(8) . . . . ?
C00C C00D C00G C009 2.0(6) . . . . ?
C00D C00C C00I C00E -0.5(6) . . . . ?
C00D C00C C00J F00L -66.5(7) . . . . ?
C00D C00C C00J F00M 172.7(6) . . . . ?
C00D C00C C00J F00Q 50.9(8) . . . . ?
C00E C009 C00G C00D -1.4(6) . . . . ?
C00F C00A C00H P1 -80.4(5) . . . . ?
C00F C00A C00H F002 156.8(4) . . . . ?
C00F C00A C00H F003 41.2(5) . . . . ?
C00F C00B C00N C00O -0.9(7) . . . . ?
C00F C00K C00P C00O -0.9(8) . . . . ?
C00G C009 C00E C00I -0.1(6) . . . . ?
C00H P1 O3 C00R -164.7(5) . . . . ?
C00H P1 O2 C3 99.2(6) . . . . ?
C00H C00A C00F C00B 179.6(4) . . . . ?
C00H C00A C00F C00K -0.6(7) . . . . ?
C00I C00C C00D C00G -1.1(6) . . . . ?
C00I C00C C00J F00L 111.9(7) . . . . ?
C00I C00C C00J F00M -8.9(8) . . . . ?
C00I C00C C00J F00Q -130.7(7) . . . . ?
C00J C00C C00D C00G 177.3(4) . . . . ?
C00J C00C C00I C00E -178.9(4) . . . . ?
C00N C00B C00F C00A -178.2(4) . . . . ?
C00N C00B C00F C00K 2.0(6) . . . . ?
C00N C00O C00P C00K 2.0(9) . . . . ?
O2 P1 O3 C00R 88.4(5) . . . . ?
O2 P1 C00H F002 -51.5(3) . . . . ?
O2 P1 C00H F003 62.5(3) . . . . ?
O2 P1 C00H C00A -175.7(3) . . . . ?
